data_4033377
loop_
_publ_author_name
'Potopnyk, Mykhaylo A.'
'Lytvyn, Roman'
'Danyliv, Yan'
'Ceborska, Magdalena'
'Bezvikonnyi, Oleksandr'
'Volyniuk, Dmytro'
'Gra\<zulevi\<cius, Juozas Vidas'

_publ_section_title
;
 N,O \p-Conjugated 4-Substituted 1,3-Thiazole BF<sub>2</sub> Complexes:
 Synthesis and Photophysical Properties.
;
_journal_issue 3
_journal_name_full 'The Journal of organic chemistry'
_journal_page_first 1095
_journal_page_last 1105
_journal_paper_doi 10.1021/acs.joc.7b02239
_journal_volume 83
_journal_year 2018
_chemical_formula_sum 'C12 H16 B F2 N3 O S'
_chemical_formula_weight 299.15
_space_group_IT_number 14
_space_group_name_Hall '-P 2ybc'
_space_group_name_H-M_alt 'P 1 21/c 1'
_symmetry_cell_setting monoclinic
_symmetry_space_group_name_Hall '-P 2ybc'
_symmetry_space_group_name_H-M 'P 1 21/c 1'
_atom_sites_solution_hydrogens geom
_atom_sites_solution_primary direct
_atom_sites_solution_secondary difmap
_audit_creation_method SHELXL-97
_cell_angle_alpha 90.00
_cell_angle_beta 100.997(14)
_cell_angle_gamma 90.00
_cell_formula_units_Z 4
_cell_length_a 14.401(2)
_cell_length_b 11.8913(16)
_cell_length_c 7.4972(9)
_cell_measurement_reflns_used 1503
_cell_measurement_temperature 100(2)
_cell_measurement_theta_max 69.7176
_cell_measurement_theta_min 3.7139
_cell_volume 1260.3(3)
_computing_structure_refinement 'SHELXL-97 (Sheldrick, 2008)'
_diffrn_ambient_temperature 100(2)
_diffrn_measured_fraction_theta_full 0.981
_diffrn_measured_fraction_theta_max 0.981
_diffrn_radiation_monochromator graphite
_diffrn_radiation_source 'fine-focus sealed tube'
_diffrn_radiation_type CuK\a
_diffrn_radiation_wavelength 1.54184
_diffrn_reflns_av_R_equivalents 0.0684
_diffrn_reflns_av_sigmaI/netI 0.0732
_diffrn_reflns_limit_h_max 17
_diffrn_reflns_limit_h_min -12
_diffrn_reflns_limit_k_max 14
_diffrn_reflns_limit_k_min -11
_diffrn_reflns_limit_l_max 9
_diffrn_reflns_limit_l_min -8
_diffrn_reflns_number 4760
_diffrn_reflns_theta_full 69.85
_diffrn_reflns_theta_max 69.85
_diffrn_reflns_theta_min 4.86
_exptl_absorpt_coefficient_mu 2.514
_exptl_absorpt_correction_T_max 0.9753
_exptl_absorpt_correction_T_min 0.9061
_exptl_crystal_density_diffrn 1.577
_exptl_crystal_density_method 'not measured'
_exptl_crystal_F_000 624
_exptl_crystal_size_max 0.04
_exptl_crystal_size_mid 0.03
_exptl_crystal_size_min 0.01
_refine_diff_density_max 2.180
_refine_diff_density_min -1.264
_refine_diff_density_rms 0.349
_refine_ls_extinction_coef 0.018(11)
_refine_ls_extinction_expression Fc^*^=kFc[1+0.001xFc^2^\l^3^/sin(2\q)]^-1/4^
_refine_ls_extinction_method SHELXL
_refine_ls_goodness_of_fit_ref 3.524
_refine_ls_hydrogen_treatment mixed
_refine_ls_matrix_type full
_refine_ls_number_parameters 242
_refine_ls_number_reflns 2333
_refine_ls_number_restraints 128
_refine_ls_restrained_S_all 3.433
_refine_ls_R_factor_all 0.3326
_refine_ls_R_factor_gt 0.3209
_refine_ls_shift/su_max 0.000
_refine_ls_shift/su_mean 0.000
_refine_ls_structure_factor_coef Fsqd
_refine_ls_weighting_details 'calc w=1/[\s^2^(Fo^2^)+(0.2000P)^2^+0.0000P] where P=(Fo^2^+2Fc^2^)/3'
_refine_ls_weighting_scheme calc
_refine_ls_wR_factor_gt 0.7044
_refine_ls_wR_factor_ref 0.7156
_reflns_number_gt 2059
_reflns_number_total 2333
_reflns_threshold_expression >2\s(I)
_cod_data_source_file jo7b02239_si_002.cif
_cod_data_source_block mp_1_1
_cod_depositor_comments 'Adding full bibliography for 4033375--4033378.cif.'
_cod_database_code 4033377

loop_
_symmetry_equiv_pos_as_xyz
'x, y, z'
'-x, y+1/2, -z+1/2'
'-x, -y, -z'
'x, -y-1/2, z-1/2'

loop_
_atom_site_label
_atom_site_type_symbol
_atom_site_fract_x
_atom_site_fract_y
_atom_site_fract_z
_atom_site_U_iso_or_equiv
_atom_site_adp_type
_atom_site_occupancy
_atom_site_symmetry_multiplicity
_atom_site_calc_flag
_atom_site_refinement_flags
_atom_site_disorder_assembly
_atom_site_disorder_group
F2 F 0.3530(10) -0.0772(12) 0.0627(19) 0.081(4) Uani 1 1 d U D .
C12 C 0.5031(11) 0.2439(13) 0.139(2) 0.043(4) Uani 1 1 d DU . .
H12 H 0.5638 0.2715 0.1284 0.052 Uiso 1 1 calc R A 9
C11 C 0.4812(13) 0.1424(15) 0.152(3) 0.047(4) Uani 1 1 d U D .
H11 H 0.5264 0.0855 0.1437 0.056 Uiso 1 1 calc R B 9
C1 C -0.0826(10) 0.1226(11) 0.2752(19) 0.031(3) Uani 1 1 d U . .
C2 C -0.0294(16) 0.2061(17) 0.325(3) 0.018(4) Uani 0.50 1 d PU C 1
H2 H -0.0571 0.2642 0.3842 0.022 Uiso 0.50 1 calc PR C 1
C3 C 0.0608(16) 0.2251(19) 0.306(3) 0.020(5) Uani 0.50 1 d PU C 1
H3 H 0.0931 0.2940 0.3381 0.024 Uiso 0.50 1 calc PR C 1
C5 C 0.0445(19) 0.032(2) 0.181(4) 0.027(5) Uani 0.50 1 d PU C 1
H5 H 0.0694 -0.0307 0.1275 0.033 Uiso 0.50 1 calc PR C 1
C6 C -0.0468(19) 0.020(2) 0.201(4) 0.028(5) Uani 0.50 1 d PU C 1
H6 H -0.0832 -0.0461 0.1704 0.034 Uiso 0.50 1 calc PR C 1
C4 C 0.1070(10) 0.1202(9) 0.2244(19) 0.029(3) Uani 1 1 d . . .
C7 C -0.228(3) 0.000(3) 0.292(5) 0.043(7) Uani 0.50 1 d PU C 3
H7A H -0.1858 -0.0551 0.3636 0.065 Uiso 0.50 1 calc PR C 3
H7B H -0.2421 -0.0244 0.1644 0.065 Uiso 0.50 1 calc PR C 3
H7C H -0.2867 0.0054 0.3384 0.065 Uiso 0.50 1 calc PR C 3
C8 C -0.218(2) 0.201(2) 0.392(4) 0.032(6) Uani 0.50 1 d PU C 3
H8A H -0.2494 0.2569 0.3053 0.048 Uiso 0.50 1 calc PR C 3
H8B H -0.1717 0.2380 0.4861 0.048 Uiso 0.50 1 calc PR C 3
H8C H -0.2656 0.1629 0.4490 0.048 Uiso 0.50 1 calc PR C 3
C9 C 0.2043(10) 0.1214(11) 0.2023(19) 0.029(3) Uani 1 1 d U C .
C10 C 0.3389(10) 0.2045(10) 0.1659(19) 0.032(3) Uani 1 1 d DU . .
B1 B 0.3423(15) 0.0029(18) 0.204(3) 0.048(4) Uani 1 1 d U . .
N1 N -0.1748(10) 0.1254(14) 0.306(2) 0.053(4) Uani 1 1 d . C .
N2 N 0.2509(10) 0.2154(14) 0.186(2) 0.055(4) Uani 1 1 d . C .
N3 N 0.3923(10) 0.1121(14) 0.1794(18) 0.049(4) Uani 1 1 d . D 9
O1 O 0.2415(11) 0.0249(12) 0.197(2) 0.066(4) Uani 1 1 d U C 6
F1 F 0.3815(8) -0.0429(9) 0.3728(14) 0.054(3) Uani 1 1 d U D .
S1 S 0.4071(3) 0.3218(6) 0.1423(9) 0.097(3) Uani 1 1 d D D 9

loop_
_atom_site_aniso_label
_atom_site_aniso_U_11
_atom_site_aniso_U_22
_atom_site_aniso_U_33
_atom_site_aniso_U_23
_atom_site_aniso_U_13
_atom_site_aniso_U_12
F2 0.081(4) 0.081(4) 0.081(4) -0.0008(10) 0.0154(13) 0.0002(10)
C12 0.043(4) 0.043(4) 0.043(4) 0.0001(10) 0.0081(12) -0.0006(10)
C11 0.047(4) 0.048(4) 0.047(4) -0.002(2) 0.009(2) 0.000(2)
C1 0.031(4) 0.030(4) 0.030(4) 0.0011(19) 0.004(2) 0.0005(19)
C2 0.019(5) 0.019(5) 0.018(5) 0.000(2) 0.004(2) 0.000(2)
C3 0.020(5) 0.020(5) 0.020(5) 0.000(2) 0.004(2) 0.000(2)
C5 0.028(5) 0.027(5) 0.027(5) 0.000(2) 0.005(2) 0.000(2)
C6 0.028(6) 0.028(6) 0.028(6) 0.000(2) 0.005(2) 0.000(2)
C4 0.046(8) 0.011(5) 0.035(7) 0.011(5) 0.019(6) 0.011(5)
C7 0.043(7) 0.043(7) 0.043(7) -0.0001(10) 0.0082(17) 0.0000(10)
C8 0.032(6) 0.032(6) 0.032(6) 0.0000(10) 0.0063(15) 0.0000(10)
C9 0.029(3) 0.029(3) 0.028(3) -0.0006(19) 0.006(2) 0.0010(19)
C10 0.033(4) 0.031(4) 0.031(4) 0.0018(19) 0.005(2) -0.0012(19)
B1 0.048(4) 0.047(4) 0.048(4) -0.0001(10) 0.0092(13) -0.0001(10)
N1 0.030(7) 0.080(10) 0.040(8) -0.014(7) -0.014(5) 0.016(7)
N2 0.024(7) 0.068(9) 0.068(10) 0.032(8) -0.007(6) 0.000(6)
N3 0.045(8) 0.081(11) 0.027(6) -0.020(7) 0.023(5) -0.018(7)
O1 0.066(4) 0.066(4) 0.066(4) -0.0005(10) 0.0129(13) -0.0001(10)
F1 0.054(3) 0.054(3) 0.054(3) -0.0005(10) 0.0108(11) -0.0006(10)
S1 0.036(3) 0.134(6) 0.106(5) 0.097(5) -0.025(3) -0.037(3)

loop_
_atom_type_symbol
_atom_type_description
_atom_type_scat_dispersion_real
_atom_type_scat_dispersion_imag
_atom_type_scat_source
C C 0.0181 0.0091 'International Tables Vol C Tables 4.2.6.8 and 6.1.1.4'
H H 0.0000 0.0000 'International Tables Vol C Tables 4.2.6.8 and 6.1.1.4'
B B 0.0090 0.0039 'International Tables Vol C Tables 4.2.6.8 and 6.1.1.4'
N N 0.0311 0.0180 'International Tables Vol C Tables 4.2.6.8 and 6.1.1.4'
O O 0.0492 0.0322 'International Tables Vol C Tables 4.2.6.8 and 6.1.1.4'
F F 0.0727 0.0534 'International Tables Vol C Tables 4.2.6.8 and 6.1.1.4'
S S 0.3331 0.5567 'International Tables Vol C Tables 4.2.6.8 and 6.1.1.4'

loop_
_geom_angle_atom_site_label_1
_geom_angle_atom_site_label_2
_geom_angle_atom_site_label_3
_geom_angle
C11 C12 S1 108.0(14)
C12 C11 N3 121.1(17)
C2 C1 N1 118.4(16)
C2 C1 C6 121.6(18)
N1 C1 C6 119.8(15)
C1 C2 C3 130(2)
C2 C3 C4 112.9(19)
C6 C5 C4 131(2)
C5 C6 C1 112(2)
C5 C4 C9 125.8(15)
C5 C4 C3 112.6(16)
C9 C4 C3 121.6(14)
O1 C9 N2 122.4(14)
O1 C9 C4 114.8(12)
N2 C9 C4 122.7(12)
N2 C10 N3 128.9(13)
N2 C10 S1 120.8(12)
N3 C10 S1 109.9(11)
F1 B1 F2 108.9(16)
F1 B1 O1 109.2(15)
F2 B1 O1 109.4(15)
F1 B1 N3 109.0(15)
F2 B1 N3 110.8(14)
O1 B1 N3 109.5(15)
C8 N1 C1 130.5(18)
C8 N1 C7 112(2)
C1 N1 C7 114.0(17)
C8A N1 C7 126.2(17)
C10 N2 C9 116.5(14)
C10 N3 C11 108.2(15)
C10 N3 B1 115.8(14)
C11 N3 B1 135.8(17)
C9 O1 B1 125.5(15)
C12 S1 C10 92.4(8)

loop_
_geom_bond_atom_site_label_1
_geom_bond_atom_site_label_2
_geom_bond_distance
F2 B1 1.45(2)
C12 C11 1.26(2)
C12 S1 1.669(14)
C11 N3 1.38(2)
C1 C2 1.27(3)
C1 N1 1.39(2)
C1 C6 1.47(3)
C2 C3 1.35(3)
C3 C4 1.59(2)
C5 C6 1.36(4)
C5 C4 1.38(3)
C4 C9 1.442(19)
C7 N1 1.67(4)
C8 N1 1.33(3)
C9 O1 1.269(19)
C9 N2 1.32(2)
C10 N2 1.31(2)
C10 N3 1.33(2)
C10 S1 1.734(12)
B1 F1 1.39(2)
B1 O1 1.47(3)
B1 N3 1.51(2)
